data_2220040
loop_
_publ_author_name
'Hua, Tian-Jia'
'Sun, Feng-Mei'
'Liu, Wen-Ju'
'Qu, Yong-Nian'

_publ_section_title
;
 Ethyl
 1-(6-chloro-3-pyridylmethyl)-5-methyl-1<i>H</i>-1,2,3-triazole-4-carboxylate
;
_journal_coeditor_code AT2655
_journal_issue 12
_journal_name_full 'Acta Crystallographica Section E'
_journal_page_first o2351
_journal_paper_doi 10.1107/S1600536808034430
_journal_volume 64
_journal_year 2008
_chemical_formula_iupac 'C12 H13 Cl N4 O2'
_chemical_formula_moiety 'C12 H13 Cl N4 O2'
_chemical_formula_sum 'C12 H13 Cl N4 O2'
_chemical_formula_weight 280.71
_chemical_name_systematic
;
Ethyl 1-(6-chloro-3-pyridylmethyl)-5-methyl-1<i>H</i>-1,2,3-
triazole-4-carboxylate
;
_space_group_IT_number 14
_symmetry_cell_setting monoclinic
_symmetry_space_group_name_Hall '-P 2ybc'
_symmetry_space_group_name_H-M 'P 1 21/c 1'
_atom_sites_solution_hydrogens geom
_atom_sites_solution_primary direct
_atom_sites_solution_secondary difmap
_audit_creation_method SHELXL-97
_cell_angle_alpha 90.00
_cell_angle_beta 94.415(2)
_cell_angle_gamma 90.00
_cell_formula_units_Z 4
_cell_length_a 24.984(4)
_cell_length_b 4.3919(8)
_cell_length_c 12.040(2)
_cell_measurement_reflns_used 3288
_cell_measurement_temperature 291(2)
_cell_measurement_theta_max 25.53
_cell_measurement_theta_min 3.27
_cell_volume 1317.2(4)
_computing_cell_refinement 'SAINT (Bruker, 2000)'
_computing_data_collection 'SMART (Bruker, 2000)'
_computing_data_reduction 'SAINT (Bruker, 2000)'
_computing_molecular_graphics 'SHELXTL (Sheldrick, 2008)'
_computing_publication_material 'SHELXTL (Sheldrick, 2008)'
_computing_structure_refinement 'SHELXL97 (Sheldrick, 2008)'
_computing_structure_solution 'SHELXS97 (Sheldrick, 2008)'
_diffrn_ambient_temperature 291(2)
_diffrn_measured_fraction_theta_full 0.996
_diffrn_measured_fraction_theta_max 0.996
_diffrn_measurement_device_type 'Bruker SMART APEX CCD area-detector'
_diffrn_measurement_method '\f and \w'
_diffrn_radiation_monochromator graphite
_diffrn_radiation_source 'fine-focus sealed tube'
_diffrn_radiation_type MoK\a
_diffrn_radiation_wavelength 0.71073
_diffrn_reflns_av_R_equivalents 0.0226
_diffrn_reflns_av_sigmaI/netI 0.0195
_diffrn_reflns_limit_h_max 29
_diffrn_reflns_limit_h_min -30
_diffrn_reflns_limit_k_max 5
_diffrn_reflns_limit_k_min -5
_diffrn_reflns_limit_l_max 14
_diffrn_reflns_limit_l_min -14
_diffrn_reflns_number 9219
_diffrn_reflns_theta_full 25.50
_diffrn_reflns_theta_max 25.50
_diffrn_reflns_theta_min 3.27
_diffrn_standards_number 0
_exptl_absorpt_coefficient_mu 0.294
_exptl_absorpt_correction_T_max 0.9088
_exptl_absorpt_correction_T_min 0.8662
_exptl_absorpt_correction_type none
_exptl_crystal_colour colourless
_exptl_crystal_density_diffrn 1.416
_exptl_crystal_density_method 'not measured'
_exptl_crystal_description block
_exptl_crystal_F_000 584
_exptl_crystal_size_max 0.46
_exptl_crystal_size_mid 0.38
_exptl_crystal_size_min 0.33
_refine_diff_density_max 0.185
_refine_diff_density_min -0.229
_refine_ls_extinction_method none
_refine_ls_goodness_of_fit_ref 1.050
_refine_ls_hydrogen_treatment constr
_refine_ls_matrix_type full
_refine_ls_number_parameters 174
_refine_ls_number_reflns 2450
_refine_ls_number_restraints 0
_refine_ls_restrained_S_all 1.050
_refine_ls_R_factor_all 0.0498
_refine_ls_R_factor_gt 0.0388
_refine_ls_shift/su_max 0.000
_refine_ls_shift/su_mean 0.000
_refine_ls_structure_factor_coef Fsqd
_refine_ls_weighting_details 'calc w=1/[\s^2^(Fo^2^)+(0.0461P)^2^+0.4886P] where P=(Fo^2^+2Fc^2^)/3'
_refine_ls_weighting_scheme calc
_refine_ls_wR_factor_gt 0.0979
_refine_ls_wR_factor_ref 0.1051
_reflns_number_gt 1991
_reflns_number_total 2450
_reflns_threshold_expression I>2\s(I)
_cod_data_source_file at2655.cif
_cod_data_source_block I
_cod_original_sg_symbol_H-M 'P 21/c'
_cod_database_code 2220040
_cod_database_fobs_code 2220040

loop_
_symmetry_equiv_pos_as_xyz
'x, y, z'
'-x, y+1/2, -z+1/2'
'-x, -y, -z'
'x, -y-1/2, z-1/2'

loop_
_atom_site_type_symbol
_atom_site_label
_atom_site_fract_x
_atom_site_fract_y
_atom_site_fract_z
_atom_site_U_iso_or_equiv
_atom_site_adp_type
_atom_site_calc_flag
_atom_site_refinement_flags
_atom_site_occupancy
Cl Cl1 0.46436(2) 0.66788(16) 0.65329(5) 0.0704(2) Uani d . 1
O O1 0.11409(5) 0.5500(3) 0.20263(11) 0.0531(4) Uani d . 1
O O2 0.09737(6) 0.7643(4) 0.36514(13) 0.0737(5) Uani d . 1
N N1 0.37666(7) 0.9857(5) 0.61900(13) 0.0649(5) Uani d . 1
N N2 0.25163(6) 1.1289(3) 0.32725(12) 0.0424(4) Uani d . 1
N N3 0.25643(6) 0.9861(4) 0.22765(12) 0.0489(4) Uani d . 1
N N4 0.21318(6) 0.8240(4) 0.20603(13) 0.0471(4) Uani d . 1
C C1 0.41512(7) 0.8561(5) 0.56801(16) 0.0484(5) Uani d . 1
C C2 0.41911(8) 0.8610(6) 0.45476(17) 0.0593(6) Uani d . 1
H H2 0.4473 0.7647 0.4228 0.071 Uiso calc R 1
C C3 0.37992(8) 1.0133(6) 0.39049(16) 0.0576(6) Uani d . 1
H H3 0.3814 1.0215 0.3136 0.069 Uiso calc R 1
C C4 0.33851(7) 1.1538(4) 0.43968(14) 0.0426(4) Uani d . 1
C C5 0.33924(9) 1.1340(6) 0.55394(16) 0.0625(6) Uani d . 1
H H5 0.3118 1.2305 0.5885 0.075 Uiso calc R 1
C C6 0.29525(8) 1.3267(5) 0.37236(17) 0.0507(5) Uani d . 1
H H6A 0.2806 1.4811 0.4191 0.061 Uiso calc R 1
H H6B 0.3109 1.4293 0.3113 0.061 Uiso calc R 1
C C7 0.20468(7) 1.0550(4) 0.36960(14) 0.0415(4) Uani d . 1
C C8 0.18046(7) 0.8611(4) 0.29077(14) 0.0413(4) Uani d . 1
C C9 0.18798(9) 1.1716(5) 0.47790(16) 0.0597(6) Uani d . 1
H H9A 0.2023 1.0422 0.5372 0.090 Uiso calc R 1
H H9B 0.1495 1.1728 0.4764 0.090 Uiso calc R 1
H H9C 0.2013 1.3748 0.4899 0.090 Uiso calc R 1
C C10 0.12697(8) 0.7226(5) 0.29187(16) 0.0477(5) Uani d . 1
C C11 0.06017(8) 0.4189(6) 0.19684(19) 0.0606(6) Uani d . 1
H H11A 0.0336 0.5791 0.1999 0.073 Uiso calc R 1
H H11B 0.0567 0.2824 0.2592 0.073 Uiso calc R 1
C C12 0.05159(10) 0.2481(6) 0.0894(2) 0.0700(7) Uani d . 1
H H12A 0.0555 0.3845 0.0283 0.105 Uiso calc R 1
H H12B 0.0161 0.1623 0.0833 0.105 Uiso calc R 1
H H12C 0.0776 0.0878 0.0878 0.105 Uiso calc R 1

loop_
_atom_site_aniso_label
_atom_site_aniso_U_11
_atom_site_aniso_U_22
_atom_site_aniso_U_33
_atom_site_aniso_U_12
_atom_site_aniso_U_13
_atom_site_aniso_U_23
Cl1 0.0538(3) 0.0928(5) 0.0629(4) 0.0083(3) -0.0057(2) 0.0110(3)
O1 0.0436(7) 0.0630(9) 0.0533(8) -0.0077(6) 0.0074(6) -0.0061(7)
O2 0.0623(9) 0.1011(13) 0.0607(9) -0.0154(9) 0.0240(8) -0.0149(9)
N1 0.0567(10) 0.1005(15) 0.0377(9) 0.0146(10) 0.0050(8) -0.0002(10)
N2 0.0477(8) 0.0423(8) 0.0367(8) 0.0002(7) 0.0010(6) 0.0047(7)
N3 0.0515(9) 0.0565(10) 0.0392(8) -0.0032(8) 0.0071(7) -0.0004(7)
N4 0.0486(9) 0.0538(10) 0.0391(8) -0.0028(8) 0.0047(7) -0.0002(7)
C1 0.0432(10) 0.0573(12) 0.0444(10) -0.0048(9) 0.0015(8) 0.0010(9)
C2 0.0496(11) 0.0821(16) 0.0476(11) 0.0122(11) 0.0130(9) -0.0023(11)
C3 0.0568(12) 0.0809(16) 0.0362(10) 0.0054(11) 0.0110(9) 0.0024(10)
C4 0.0457(10) 0.0429(10) 0.0392(10) -0.0068(8) 0.0029(7) -0.0024(8)
C5 0.0570(12) 0.0909(17) 0.0404(11) 0.0193(12) 0.0078(9) -0.0083(11)
C6 0.0559(11) 0.0436(11) 0.0515(11) -0.0048(9) -0.0017(9) 0.0015(9)
C7 0.0480(10) 0.0422(10) 0.0342(9) 0.0067(8) 0.0022(7) 0.0066(8)
C8 0.0448(10) 0.0443(10) 0.0349(9) 0.0038(8) 0.0034(7) 0.0052(8)
C9 0.0690(13) 0.0692(15) 0.0416(11) 0.0010(12) 0.0092(9) -0.0065(10)
C10 0.0468(10) 0.0517(11) 0.0447(10) 0.0020(9) 0.0050(8) 0.0046(9)
C11 0.0448(11) 0.0683(14) 0.0692(14) -0.0100(10) 0.0085(10) -0.0011(11)
C12 0.0587(13) 0.0816(17) 0.0690(15) -0.0187(12) 0.0004(11) -0.0038(13)

loop_
_atom_type_symbol
_atom_type_description
_atom_type_scat_dispersion_real
_atom_type_scat_dispersion_imag
_atom_type_scat_source
C C 0.0033 0.0016 'International Tables Vol C Tables 4.2.6.8 and 6.1.1.4'
H H 0.0000 0.0000 'International Tables Vol C Tables 4.2.6.8 and 6.1.1.4'
N N 0.0061 0.0033 'International Tables Vol C Tables 4.2.6.8 and 6.1.1.4'
O O 0.0106 0.0060 'International Tables Vol C Tables 4.2.6.8 and 6.1.1.4'
Cl Cl 0.1484 0.1585 'International Tables Vol C Tables 4.2.6.8 and 6.1.1.4'

loop_
_geom_angle_atom_site_label_1
_geom_angle_atom_site_label_2
_geom_angle_atom_site_label_3
_geom_angle
C10 O1 C11 115.24(15)
C1 N1 C5 116.16(17)
C7 N2 N3 110.96(15)
C7 N2 C6 130.06(16)
N3 N2 C6 118.97(15)
N4 N3 N2 107.36(14)
N3 N4 C8 108.69(15)
N1 C1 C2 124.75(19)
N1 C1 Cl1 116.01(15)
C2 C1 Cl1 119.23(16)
C3 C2 C1 117.59(18)
C3 C2 H2 121.2
C1 C2 H2 121.2
C2 C3 C4 120.15(18)
C2 C3 H3 119.9
C4 C3 H3 119.9
C5 C4 C3 116.66(18)
C5 C4 C6 121.56(17)
C3 C4 C6 121.77(17)
N1 C5 C4 124.68(19)
N1 C5 H5 117.7
C4 C5 H5 117.7
N2 C6 C4 112.53(15)
N2 C6 H6A 109.1
C4 C6 H6A 109.1
N2 C6 H6B 109.1
C4 C6 H6B 109.1
H6A C6 H6B 107.8
N2 C7 C8 103.62(15)
N2 C7 C9 123.82(17)
C8 C7 C9 132.56(18)
N4 C8 C7 109.36(16)
N4 C8 C10 123.69(16)
C7 C8 C10 126.89(16)
C7 C9 H9A 109.5
C7 C9 H9B 109.5
H9A C9 H9B 109.5
C7 C9 H9C 109.5
H9A C9 H9C 109.5
H9B C9 H9C 109.5
O2 C10 O1 123.45(18)
O2 C10 C8 123.52(19)
O1 C10 C8 113.02(16)
O1 C11 C12 107.99(17)
O1 C11 H11A 110.1
C12 C11 H11A 110.1
O1 C11 H11B 110.1
C12 C11 H11B 110.1
H11A C11 H11B 108.4
C11 C12 H12A 109.5
C11 C12 H12B 109.5
H12A C12 H12B 109.5
C11 C12 H12C 109.5
H12A C12 H12C 109.5
H12B C12 H12C 109.5

loop_
_geom_bond_atom_site_label_1
_geom_bond_atom_site_label_2
_geom_bond_distance
Cl1 C1 1.748(2)
O1 C10 1.334(2)
O1 C11 1.462(2)
O2 C10 1.208(2)
N1 C1 1.310(3)
N1 C5 1.341(3)
N2 C7 1.354(2)
N2 N3 1.367(2)
N2 C6 1.465(2)
N3 N4 1.303(2)
N4 C8 1.365(2)
C1 C2 1.375(3)
C2 C3 1.374(3)
C2 H2 0.9300
C3 C4 1.377(3)
C3 H3 0.9300
C4 C5 1.377(3)
C4 C6 1.505(3)
C5 H5 0.9300
C6 H6A 0.9700
C6 H6B 0.9700
C7 C8 1.380(3)
C7 C9 1.490(3)
C8 C10 1.469(3)
C9 H9A 0.9600
C9 H9B 0.9600
C9 H9C 0.9600
C11 C12 1.496(3)
C11 H11A 0.9700
C11 H11B 0.9700
C12 H12A 0.9600
C12 H12B 0.9600
C12 H12C 0.9600

loop_
_geom_hbond_atom_site_label_D
_geom_hbond_atom_site_label_H
_geom_hbond_atom_site_label_A
_geom_hbond_site_symmetry_A
_geom_hbond_distance_DH
_geom_hbond_distance_HA
_geom_hbond_distance_DA
_geom_hbond_angle_DHA
_geom_hbond_publ_flag
C5 H5 N3 4_586 0.93 2.57 3.479(3) 164 yes
C9 H9A N4 4_576 0.96 2.59 3.523(3) 164 yes
C9 H9B O2 . 0.96 2.54 3.114(3) 119 yes

loop_
_geom_torsion_atom_site_label_1
_geom_torsion_atom_site_label_2
_geom_torsion_atom_site_label_3
_geom_torsion_atom_site_label_4
_geom_torsion
C7 N2 N3 N4 0.3(2)
C6 N2 N3 N4 179.64(15)
N2 N3 N4 C8 0.0(2)
C5 N1 C1 C2 -0.5(3)
C5 N1 C1 Cl1 179.07(18)
N1 C1 C2 C3 0.1(4)
Cl1 C1 C2 C3 -179.46(17)
C1 C2 C3 C4 -0.1(3)
C2 C3 C4 C5 0.5(3)
C2 C3 C4 C6 179.1(2)
C1 N1 C5 C4 1.0(4)
C3 C4 C5 N1 -1.0(4)
C6 C4 C5 N1 -179.6(2)
C7 N2 C6 C4 93.0(2)
N3 N2 C6 C4 -86.3(2)
C5 C4 C6 N2 -96.2(2)
C3 C4 C6 N2 85.3(2)
N3 N2 C7 C8 -0.43(19)
C6 N2 C7 C8 -179.72(17)
N3 N2 C7 C9 179.32(17)
C6 N2 C7 C9 0.0(3)
N3 N4 C8 C7 -0.3(2)
N3 N4 C8 C10 177.11(17)
N2 C7 C8 N4 0.5(2)
C9 C7 C8 N4 -179.3(2)
N2 C7 C8 C10 -176.87(17)
C9 C7 C8 C10 3.4(3)
C11 O1 C10 O2 1.9(3)
C11 O1 C10 C8 -177.09(17)
N4 C8 C10 O2 -177.4(2)
C7 C8 C10 O2 -0.4(3)
N4 C8 C10 O1 1.6(3)
C7 C8 C10 O1 178.57(17)
C10 O1 C11 C12 176.97(19)

loop_
_cod_related_entry_id
_cod_related_entry_database
_cod_related_entry_code
1 ChemSpider 24741020
